data_7000505
loop_
_publ_author_name
'Wojciechowski, Kamil'
'Bitner, Anna'
'Bernardinelli, G\'erald'
'Brynda, Marcin'

_publ_section_title
;
 Azacrown ether--copper(ii)--hexanoate complexes. From monomer to 1-D
 metal organic polymer
;
_journal_issue 7
_journal_name_full 'Dalton Transactions'
_journal_page_first 1114
_journal_page_last 1122
_journal_paper_doi 10.1039/b811374b
_journal_year 2009
_chemical_formula_moiety 'C12 H26 Cu1 N2 O4, 2(C6 H11 O2)'
_chemical_formula_sum 'C24 H48 Cu N2 O8'
_chemical_formula_weight 556.3
_space_group_IT_number 14
_symmetry_cell_setting monoclinic
_symmetry_space_group_name_Hall '-P 2ybc'
_symmetry_space_group_name_H-M 'P 1 21/c 1'
_cell_angle_alpha 90.00000
_cell_angle_beta 91.272(9)
_cell_angle_gamma 90.00000
_cell_formula_units_Z 2
_cell_length_a 10.5343(9)
_cell_length_b 16.7311(9)
_cell_length_c 8.3453(5)
_cell_measurement_reflns_used 8000
_cell_measurement_temperature 200
_cell_measurement_theta_max 28.0
_cell_measurement_theta_min 4.8
_cell_volume 1470.50(17)
_computing_cell_refinement 'CELL (Stoe & Cie, 1999)'
_computing_data_collection 'EXPOSE (Stoe & Cie, 1999)'
_computing_data_reduction 'XRED (Stoe & Cie, 1999)'
_computing_molecular_graphics xtal_gx3
_computing_publication_material xtal_CIFIO
_computing_structure_refinement xtal_CRYLSQ
_computing_structure_solution SIR97
_diffrn_detector_area_resol_mean 6
_diffrn_measured_fraction_theta_full 1.0
_diffrn_measured_fraction_theta_max 1.0
_diffrn_measurement_device_type 'Stoe Ipds'
_diffrn_measurement_method \f
_diffrn_radiation_type MoK\a
_diffrn_radiation_wavelength .71073
_diffrn_reflns_av_R_equivalents .066
_diffrn_reflns_limit_h_max 13
_diffrn_reflns_limit_h_min -13
_diffrn_reflns_limit_k_max 22
_diffrn_reflns_limit_k_min -22
_diffrn_reflns_limit_l_max 11
_diffrn_reflns_limit_l_min -11
_diffrn_reflns_number 19393
_diffrn_reflns_theta_full 28.
_diffrn_reflns_theta_max 28.
_diffrn_standards_decay_% 0
_exptl_absorpt_coefficient_mu .79
_exptl_absorpt_correction_T_max .9114
_exptl_absorpt_correction_T_min .7953
_exptl_absorpt_correction_type numerical
_exptl_absorpt_process_details 'XRED; Stoe & Cie, 1999'
_exptl_crystal_colour blue
_exptl_crystal_density_diffrn 1.256
_exptl_crystal_density_meas ?
_exptl_crystal_description prism
_exptl_crystal_F_000 598
_exptl_crystal_size_max .29
_exptl_crystal_size_mid .28
_exptl_crystal_size_min .11
_refine_diff_density_max 1.583
_refine_diff_density_min -1.075
_refine_ls_abs_structure_details none
_refine_ls_extinction_method none
_refine_ls_goodness_of_fit_ref 1.77(3)
_refine_ls_hydrogen_treatment mixed
_refine_ls_number_parameters 163
_refine_ls_number_reflns 2026
_refine_ls_R_factor_gt .045
_refine_ls_shift/su_max .0001
_refine_ls_structure_factor_coef F
_refine_ls_weighting_details \w=1/[\s^2^(Fo)+0.00015(Fo^2^)]
_refine_ls_weighting_scheme calc
_refine_ls_wR_factor_ref .045
_reflns_number_gt 2026
_reflns_number_total 3529
_reflns_threshold_expression 'refl observed if Fo > 3.99 \s(Fo)'
_cod_data_source_file b811374b.txt
_cod_data_source_block WOJC
_cod_depositor_comments
;
The following automatic conversions were performed:

'_exptl_crystal_density_meas' value 'not_measured' was changed to '?'
- the value is perceived as not measured.

Automatic conversion script
Id: cif_fix_values 3008 2015-01-20 13:52:24Z robertas 
;
_cod_original_cell_volume 1470.50(18)
_cod_original_sg_symbol_H-M 'P 21/c'
_cod_original_formula_sum 'C24 H48 Cu1 N2 O8'
_cod_database_code 7000505

loop_
_symmetry_equiv_pos_as_xyz
+x,+y,+z
-x,1/2+y,1/2-z
-x,-y,-z
+x,1/2-y,1/2+z

loop_
_atom_site_label
_atom_site_fract_x
_atom_site_fract_y
_atom_site_fract_z
_atom_site_U_iso_or_equiv
_atom_site_occupancy
_atom_site_adp_type
Cu1 .00000 .50000 .50000 .0342(3) 1.00000 Uani
O1 -.1535(4) .31065(13) .3769(3) .0554(16) 1.00000 Uani
O2 .0073(3) .36290(12) .6515(3) .0462(14) 1.00000 Uani
N1 -.1008(4) .47064(17) .2974(4) .0425(17) 1.00000 Uani
C1 -.2299(4) .4407(3) .3143(5) .049(3) 1.00000 Uani
C2 -.2356(5) .3730(3) .4317(5) .052(3) 1.00000 Uani
C3 -.1038(5) .26024(19) .5028(5) .056(3) 1.00000 Uani
C4 .0213(5) .28810(18) .5687(5) .053(3) 1.00000 Uani
C5 .1162(5) .38208(19) .7481(5) .051(3) 1.00000 Uani
C6 .0939(5) .4636(3) .8215(4) .048(3) 1.00000 Uani
O1a .1611(3) .46360(14) .4078(3) .0464(14) 1.00000 Uani
O2a .1136(4) .39222(15) .1870(4) .0615(18) 1.00000 Uani
C1a .1907(5) .41963(18) .2889(5) .049(3) 1.00000 Uani
C2a .3229(7) .4024(4) .2673(9) .095(5) 1.00000 Uani
C3a .4080(7) .4723(4) .2863(9) .099(5) 1.00000 Uani
C4a .3833(6) .5422(4) .1729(8) .091(4) 1.00000 Uani
C5a .4753(8) .6113(5) .1982(11) .115(6) 1.00000 Uani
C6a .4570(9) .6804(5) .0862(13) .141(7) 1.00000 Uani
H101 -.046(4) .435(3) .273(5) .04000 1.00000 Uiso
H11 -.28399 .48426 .35142 .05000 1.00000 Uiso
H12 -.26143 .42181 .20962 .05000 1.00000 Uiso
H21 -.20678 .39143 .53811 .05000 1.00000 Uiso
H22 -.32277 .35314 .43763 .05000 1.00000 Uiso
H31 -.16454 .25941 .59004 .05000 1.00000 Uiso
H32 -.09353 .20616 .46034 .05000 1.00000 Uiso
H41 .05545 .24795 .64320 .05000 1.00000 Uiso
H42 .07995 .29532 .48019 .05000 1.00000 Uiso
H51 .12781 .34207 .83301 .05000 1.00000 Uiso
H52 .19178 .38336 .68183 .05000 1.00000 Uiso
H61 .01000 .46389 .86934 .05000 1.00000 Uiso
H62 .15924 .47297 .90462 .05000 1.00000 Uiso
H21a .34919 .36164 .34512 .05000 1.00000 Uiso
H22a .33247 .38087 .15800 .05000 1.00000 Uiso
H31a .39939 .49235 .39553 .05000 1.00000 Uiso
H32a .49505 .45425 .27029 .05000 1.00000 Uiso
H41a .39094 .52274 .06237 .05000 1.00000 Uiso
H42a .29659 .56139 .18854 .05000 1.00000 Uiso
H51a .46519 .63167 .30772 .05000 1.00000 Uiso
H52a .56163 .59158 .18592 .05000 1.00000 Uiso
H61a .46642 .66048 -.02339 .05000 1.00000 Uiso
H62a .36998 .70057 .09841 .05000 1.00000 Uiso
H63a .51543 .72510 .10250 .05000 1.00000 Uiso

loop_
_atom_site_aniso_label
_atom_site_aniso_U_11
_atom_site_aniso_U_22
_atom_site_aniso_U_33
_atom_site_aniso_U_12
_atom_site_aniso_U_13
_atom_site_aniso_U_23
Cu1 .0587(4) .0243(3) .0197(3) .0006(4) .0010(3) -.0016(3)
O1 .098(3) .0326(12) .0359(14) -.0003(13) .0047(14) -.0034(10)
O2 .0745(19) .0263(11) .0377(14) .0010(12) .0010(13) -.0006(10)
N1 .072(3) .0290(12) .0265(15) .0010(14) -.0046(15) -.0026(11)
C1 .064(3) .0421(18) .042(3) -.0060(18) -.0096(19) -.0033(15)
C2 .070(3) .0383(18) .047(3) -.0090(18) .002(2) -.0065(16)
C3 .098(4) .0239(15) .047(3) -.0043(18) .011(3) -.0011(15)
C4 .087(4) .0228(15) .051(3) .0080(18) .013(3) .0031(14)
C5 .079(3) .0346(17) .040(3) .0021(18) -.005(3) .0121(15)
C6 .080(3) .0407(17) .0229(18) .0019(18) -.0049(18) .0040(14)
O1a .0622(18) .0383(12) .0389(14) .0005(12) .0042(12) -.0057(10)
O2a .108(3) .0392(13) .0375(15) .0036(15) .0151(17) -.0098(11)
C1a .075(3) .0252(15) .047(3) .0017(17) .022(3) -.0033(15)
C2a .096(5) .062(3) .128(6) .002(3) .036(4) -.030(3)
C3a .081(4) .116(5) .100(5) .012(4) .001(4) -.002(4)
C4a .085(5) .096(4) .093(5) .002(4) .016(4) .001(4)
C5a .104(6) .099(5) .144(7) .002(4) .017(5) -.002(5)
C6a .145(8) .091(5) .187(9) .009(5) -.004(7) -.005(6)

loop_
_atom_type_symbol
_atom_type_scat_source
_atom_type_scat_dispersion_real
_atom_type_scat_dispersion_imag
C Int._Tables_Vol_IV_Tables_2.2B_and_2.3.1 .002 .002
H Int._Tables_Vol_IV_Tables_2.2B_and_2.3.1 0 0
N Int._Tables_Vol_IV_Tables_2.2B_and_2.3.1 .004 .003
O Int._Tables_Vol_IV_Tables_2.2B_and_2.3.1 .008 .006
Cu1 Int._Tables_Vol_IV_Tables_2.2B_and_2.3.1 .263 1.266

loop_
_geom_angle_atom_site_label_1
_geom_angle_atom_site_label_2
_geom_angle_atom_site_label_3
_geom_angle_site_symmetry_1
_geom_angle_site_symmetry_2
_geom_angle_site_symmetry_3
_geom_angle
O2 Cu1 N1 . . . 101.46(10)
O2 Cu1 O1a . . . 84.37(9)
O2 Cu1 O2 . . 3_566 180.0000
O2 Cu1 N1 . . 3_566 78.54(10)
O2 Cu1 O1a . . 3_566 95.63(9)
N1 Cu1 O1a . . . 92.22(13)
N1 Cu1 O2 . . 3_566 78.54(10)
N1 Cu1 N1 . . 3_566 180.00(17)
N1 Cu1 O1a . . 3_566 87.78(13)
O1a Cu1 O2 . . 3_566 95.63(9)
O1a Cu1 N1 . . 3_566 87.78(13)
O1a Cu1 O1a . . 3_566 180.0(6)
O2 Cu1 N1 3_566 . 3_566 101.46(10)
O2 Cu1 O1a 3_566 . 3_566 84.37(9)
N1 Cu1 O1a 3_566 . 3_566 92.22(13)
C2 O1 C3 . . . 113.9(3)
Cu1 O2 C4 . . . 122.1(2)
Cu1 O2 C5 . . . 95.19(17)
C4 O2 C5 . . . 112.2(3)
Cu1 N1 C1 . . . 118.2(3)
Cu1 N1 C6 . . 3_566 110.1(3)
C1 N1 H101 . . . 115(3)
C1 N1 C6 . . 3_566 112.2(4)
H101 N1 C6 . . 3_566 108(3)
N1 C1 C2 . . . 111.9(4)
O1 C2 C1 . . . 107.9(4)
O1 C3 C4 . . . 113.0(3)
O2 C4 C3 . . . 110.4(4)
O2 C5 C6 . . . 107.5(4)
C5 C6 N1 . . 3_566 112.8(3)
Cu1 O1a C1a . . . 134.9(3)
O1a C1a O2a . . . 124.9(4)
O1a C1a C2a . . . 117.8(5)
O2a C1a C2a . . . 117.2(5)
C1a C2a C3a . . . 114.4(5)
C2a C3a C4a . . . 116.5(6)
C3a C4a C5a . . . 113.5(6)
C4a C5a C6a . . . 115.4(7)

loop_
_geom_bond_atom_site_label_1
_geom_bond_atom_site_label_2
_geom_bond_site_symmetry_1
_geom_bond_site_symmetry_2
_geom_bond_distance
Cu1 O2 . . 2.620(3)
Cu1 N1 . . 2.037(4)
Cu1 O1a . . 1.975(3)
Cu1 O2 . 3_566 2.620(3)
Cu1 N1 . 3_566 2.037(4)
Cu1 O1a . 3_566 1.975(3)
O1 C2 . . 1.437(5)
O1 C3 . . 1.437(5)
O2 C4 . . 1.439(4)
O2 C5 . . 1.424(5)
N1 C1 . . 1.459(6)
N1 H101 . . .85(4)
N1 C6 . 3_566 1.484(5)
C1 C2 . . 1.500(6)
C3 C4 . . 1.491(7)
C5 C6 . . 1.515(5)
O1a C1a . . 1.279(5)
O2a C1a . . 1.250(5)
C1a C2a . . 1.438(8)
C2a C3a . . 1.480(9)
C3a C4a . . 1.523(9)
C4a C5a . . 1.521(10)
C5a C6a . . 1.497(12)

loop_
_geom_torsion_atom_site_label_1
_geom_torsion_atom_site_label_2
_geom_torsion_atom_site_label_3
_geom_torsion_atom_site_label_4
_geom_torsion_site_symmetry_1
_geom_torsion_site_symmetry_2
_geom_torsion_site_symmetry_3
_geom_torsion_site_symmetry_4
_geom_torsion
C3 O1 C2 C1 . . . . 153.3(4)
C2 O1 C3 C4 . . . . -92.1(5)
C5 O2 C4 C3 . . . . 165.9(3)
C4 O2 C5 C6 . . . . 176.8(3)
H101 N1 C1 C2 . . . . 54(3)
C6 N1 C1 C2 3_566 . . . 178.7(3)
N1 C1 C2 O1 . . . . -58.2(4)
O1 C3 C4 O2 . . . . 67.2(5)
O2 C5 C6 N1 . . . 3_566 -71.6(5)
O1a C1a C2a C3a . . . . -44.7(7)
O2a C1a C2a C3a . . . . 133.4(6)
C1a C2a C3a C4a . . . . -59.5(8)
C2a C3a C4a C5a . . . . -179.3(6)
C3a C4a C5a C6a . . . . 178.3(7)
